data_2212314
loop_
_publ_author_name
'Anna Kropid\/lowska'
'Ilona Turowska-Tyrk'
'Barbara Becker'

_publ_section_title
;
 1,3-Diethyl-1,1,3,3-tetraphenyldisiloxane
;
_journal_coeditor_code NG2203
_journal_issue 2
_journal_name_full 'Acta Crystallographica Section E'
_journal_page_first o855
_journal_page_last o857
_journal_paper_doi 10.1107/S1600536807002139
_journal_volume 63
_journal_year 2007
_chemical_formula_iupac 'C28 H30 O Si2'
_chemical_formula_moiety 'C28 H30 O Si2'
_chemical_formula_sum 'C28 H30 O Si2'
_chemical_formula_weight 438.7
_chemical_name_common sym-diethyltetraphenyldisiloxane
_chemical_name_systematic
;
1,3-diethyl-1,1,3,3-tetraphenyldisiloxane
;
_space_group_IT_number 14
_symmetry_cell_setting monoclinic
_symmetry_space_group_name_Hall '-P 2ybc'
_symmetry_space_group_name_H-M 'P 1 21/c 1'
_atom_sites_solution_hydrogens difmap
_atom_sites_solution_primary direct
_atom_sites_solution_secondary difmap
_audit_conform_dict_name cif_core.dic
_audit_conform_dict_version 2.3
_audit_creation_method 'WinGX routine CIF_UPDATE'
_cell_angle_alpha 90
_cell_angle_beta 98.541(19)
_cell_angle_gamma 90
_cell_formula_units_Z 2
_cell_length_a 7.8479(14)
_cell_length_b 20.603(3)
_cell_length_c 7.5978(15)
_cell_measurement_reflns_used 1046
_cell_measurement_temperature 200(2)
_cell_measurement_theta_max 21.5
_cell_measurement_theta_min 2.9
_cell_volume 1214.9(4)
_computing_cell_refinement 'CrysAlis RED (Oxford Diffraction, 2006)'
_computing_data_collection 'CrysAlis CCD (Oxford Diffraction, 2006)'
_computing_data_reduction 'CrysAlis RED'
_computing_molecular_graphics
;
ORTEP-3 for Windows (Farrugia, 1997) and
MERCURY (Macrae <i>et al.</i>, 2006)
;
_computing_publication_material 'WinGX (Farrugia, 1999)'
_computing_structure_refinement 'SHELXL97 (Sheldrick, 1997)'
_computing_structure_solution 'SHELXS97 (Sheldrick, 1997)'
_diffrn_ambient_temperature 200(2)
_diffrn_measured_fraction_theta_full 0.95
_diffrn_measured_fraction_theta_max 0.95
_diffrn_measurement_device_type 'Kuma KM-4-CCD'
_diffrn_measurement_method \w
_diffrn_radiation_monochromator graphite
_diffrn_radiation_type MoK\a
_diffrn_radiation_wavelength 0.71073
_diffrn_reflns_av_R_equivalents 0.0553
_diffrn_reflns_limit_h_max 9
_diffrn_reflns_limit_h_min -7
_diffrn_reflns_limit_k_max 23
_diffrn_reflns_limit_k_min -24
_diffrn_reflns_limit_l_max 8
_diffrn_reflns_limit_l_min -8
_diffrn_reflns_number 4916
_diffrn_reflns_theta_full 25
_diffrn_reflns_theta_max 25
_diffrn_reflns_theta_min 2.89
_exptl_absorpt_coefficient_mu 0.164
_exptl_absorpt_correction_type none
_exptl_crystal_colour colourless
_exptl_crystal_density_diffrn 1.199
_exptl_crystal_density_method 'not measured'
_exptl_crystal_description block
_exptl_crystal_F_000 468
_exptl_crystal_size_max 0.22
_exptl_crystal_size_mid 0.20
_exptl_crystal_size_min 0.16
_refine_diff_density_max 0.349
_refine_diff_density_min -0.387
_refine_ls_extinction_coef 0.023(6)
_refine_ls_extinction_expression Fc^*^=kFc[1+0.001xFc^2^\l^3^/sin(2\q)]^-1/4^
_refine_ls_extinction_method SHELXL97
_refine_ls_goodness_of_fit_ref 1.14
_refine_ls_hydrogen_treatment refall
_refine_ls_matrix_type full
_refine_ls_number_parameters 203
_refine_ls_number_reflns 2028
_refine_ls_number_restraints 0
_refine_ls_restrained_S_all 1.14
_refine_ls_R_factor_all 0.0693
_refine_ls_R_factor_gt 0.0519
_refine_ls_shift/su_max 0.001
_refine_ls_shift/su_mean 0
_refine_ls_structure_factor_coef Fsqd
_refine_ls_weighting_details 'calc w=1/[\s^2^(Fo^2^)+(0.0917P)^2^] where P=(Fo^2^+2Fc^2^)/3'
_refine_ls_weighting_scheme calc
_refine_ls_wR_factor_gt 0.137
_refine_ls_wR_factor_ref 0.1572
_reflns_number_gt 1590
_reflns_number_total 2028
_reflns_threshold_expression I>2\s(I)
_cod_data_source_file ng2203.cif
_cod_data_source_block I
_cod_original_sg_symbol_Hall '-P 2 ybc'
_cod_original_sg_symbol_H-M 'P 21/c'
_cod_database_code 2212314
_cod_database_fobs_code 2212314

loop_
_symmetry_equiv_pos_as_xyz
'x, y, z'
'x, -y+1/2, z+1/2'
'-x, -y, -z'
'-x, y-1/2, -z-1/2'

loop_
_atom_site_type_symbol
_atom_site_label
_atom_site_fract_x
_atom_site_fract_y
_atom_site_fract_z
_atom_site_U_iso_or_equiv
_atom_site_adp_type
_atom_site_calc_flag
_atom_site_refinement_flags
_atom_site_occupancy
Si Si1 1.09802(9) 0.43801(3) 0.59915(11) 0.0271(3) Uani d . 1
O O1 1 0.5 0.5 0.0409(8) Uani d S 1
C C1 0.9376(3) 0.38760(12) 0.6963(4) 0.0278(7) Uani d . 1
H H1 0.741(4) 0.3953(14) 0.482(4) 0.030(7) Uiso d . 1
C C2 0.7737(4) 0.37714(15) 0.6016(4) 0.0363(7) Uani d . 1
H H2 0.549(4) 0.3328(16) 0.604(5) 0.048(9) Uiso d . 1
C C3 0.6552(4) 0.33821(16) 0.6681(5) 0.0422(8) Uani d . 1
H H3 0.612(5) 0.2787(17) 0.879(5) 0.058(10) Uiso d . 1
C C4 0.6965(4) 0.30874(15) 0.8311(5) 0.0399(8) Uani d . 1
H H4 0.886(4) 0.3012(16) 1.055(5) 0.050(9) Uiso d . 1
C C5 0.8563(4) 0.31852(15) 0.9296(4) 0.0381(8) Uani d . 1
H H5 1.081(4) 0.3622(14) 0.942(4) 0.041(9) Uiso d . 1
C C6 0.9759(4) 0.35767(13) 0.8627(4) 0.0332(7) Uani d . 1
C C7 1.1954(3) 0.38964(13) 0.4311(4) 0.0267(6) Uani d . 1
C C8 1.1629(4) 0.32399(14) 0.4004(4) 0.0326(7) Uani d . 1
H H8 1.088(4) 0.3037(13) 0.458(4) 0.025(7) Uiso d . 1
C C9 1.2475(4) 0.28850(15) 0.2849(4) 0.0389(8) Uani d . 1
H H9 1.225(4) 0.2454(19) 0.265(5) 0.055(10) Uiso d . 1
C C10 1.3660(4) 0.31838(17) 0.1959(4) 0.0412(8) Uani d . 1
H H10 1.420(4) 0.2927(15) 0.120(4) 0.037(8) Uiso d . 1
C C11 1.4011(4) 0.38324(16) 0.2214(4) 0.0396(8) Uani d . 1
H H11 1.478(4) 0.4026(16) 0.161(4) 0.043(9) Uiso d . 1
C C12 1.3162(4) 0.41843(15) 0.3361(4) 0.0353(7) Uani d . 1
H H12 1.342(4) 0.4613(15) 0.350(4) 0.031(8) Uiso d . 1
C C13 1.2754(4) 0.46672(16) 0.7707(4) 0.0359(7) Uani d . 1
H H13A 1.359(4) 0.4928(17) 0.701(5) 0.055(10) Uiso d . 1
H H13B 1.331(5) 0.4325(17) 0.837(5) 0.054(10) Uiso d . 1
C C14 1.2228(5) 0.51360(19) 0.9082(5) 0.0491(9) Uani d . 1
H H14A 1.173(4) 0.5534(18) 0.847(5) 0.051(10) Uiso d . 1
H H14B 1.320(4) 0.5296(16) 0.990(5) 0.049(10) Uiso d . 1
H H14C 1.145(5) 0.4942(19) 0.978(5) 0.064(11) Uiso d . 1

loop_
_atom_site_aniso_label
_atom_site_aniso_U_11
_atom_site_aniso_U_22
_atom_site_aniso_U_33
_atom_site_aniso_U_12
_atom_site_aniso_U_13
_atom_site_aniso_U_23
Si1 0.0226(4) 0.0235(4) 0.0354(5) -0.0003(3) 0.0050(3) 0.0019(3)
O1 0.0374(16) 0.0299(15) 0.056(2) 0.0054(12) 0.0087(15) 0.0108(14)
C1 0.0248(14) 0.0244(13) 0.0346(16) 0.0031(10) 0.0062(12) -0.0002(11)
C2 0.0265(15) 0.0405(17) 0.0411(19) -0.0030(12) 0.0020(14) 0.0071(14)
C3 0.0243(15) 0.0477(19) 0.054(2) -0.0082(14) 0.0022(15) -0.0002(16)
C4 0.0373(17) 0.0385(17) 0.047(2) -0.0075(13) 0.0161(15) 0.0018(15)
C5 0.0422(17) 0.0386(17) 0.0346(18) -0.0026(13) 0.0093(15) 0.0028(14)
C6 0.0295(16) 0.0333(15) 0.0363(18) -0.0022(12) 0.0030(14) 0.0005(13)
C7 0.0217(13) 0.0289(14) 0.0280(15) 0.0004(10) -0.0015(12) 0.0042(11)
C8 0.0335(16) 0.0334(15) 0.0318(17) -0.0030(12) 0.0078(13) 0.0038(13)
C9 0.0475(19) 0.0324(16) 0.0353(18) 0.0023(14) 0.0006(15) -0.0034(14)
C10 0.0385(18) 0.053(2) 0.0318(18) 0.0109(15) 0.0045(15) -0.0024(15)
C11 0.0298(16) 0.054(2) 0.037(2) -0.0025(14) 0.0102(14) 0.0043(15)
C12 0.0314(16) 0.0335(16) 0.0410(19) -0.0041(13) 0.0050(14) 0.0040(14)
C13 0.0281(15) 0.0410(17) 0.0387(19) -0.0043(13) 0.0056(14) -0.0041(15)
C14 0.050(2) 0.053(2) 0.047(2) -0.0131(18) 0.0140(19) -0.0160(18)

loop_
_atom_type_symbol
_atom_type_description
_atom_type_scat_dispersion_real
_atom_type_scat_dispersion_imag
_atom_type_scat_source
C C 0.0033 0.0016 'International Tables Vol C Tables 4.2.6.8 and 6.1.1.4'
H H 0 0 'International Tables Vol C Tables 4.2.6.8 and 6.1.1.4'
Si Si 0.0817 0.0704 'International Tables Vol C Tables 4.2.6.8 and 6.1.1.4'
O O 0.0106 0.006 'International Tables Vol C Tables 4.2.6.8 and 6.1.1.4'

loop_
_geom_angle_atom_site_label_1
_geom_angle_atom_site_label_2
_geom_angle_atom_site_label_3
_geom_angle_site_symmetry_3
_geom_angle
_geom_angle_publ_flag
O1 Si1 C13 . 109.29(11) yes
O1 Si1 C1 . 108.74(9) yes
C13 Si1 C1 . 112.27(14) yes
O1 Si1 C7 . 108.48(9) yes
C13 Si1 C7 . 108.01(13) yes
C1 Si1 C7 . 109.98(12) yes
Si1 O1 Si1 3_766 180 yes
C2 C1 C6 . 117.2(3) ?
C2 C1 Si1 . 120.4(2) yes
C6 C1 Si1 . 122.4(2) yes
C3 C2 C1 . 121.4(3) ?
C3 C2 H1 . 117.6(17) ?
C1 C2 H1 . 120.9(17) ?
C4 C3 C2 . 120.4(3) ?
C4 C3 H2 . 120(2) ?
C2 C3 H2 . 119(2) ?
C3 C4 C5 . 119.9(3) ?
C3 C4 H3 . 121(2) ?
C5 C4 H3 . 119(2) ?
C4 C5 C6 . 119.8(3) ?
C4 C5 H4 . 121.7(19) ?
C6 C5 H4 . 118.3(19) ?
C5 C6 C1 . 121.4(3) ?
C5 C6 H5 . 113.2(19) ?
C1 C6 H5 . 125.4(19) ?
C8 C7 C12 . 116.5(3) ?
C8 C7 Si1 . 123.3(2) yes
C12 C7 Si1 . 120.1(2) yes
C9 C8 C7 . 121.8(3) ?
C9 C8 H8 . 118.6(18) ?
C7 C8 H8 . 119.6(18) ?
C10 C9 C8 . 119.9(3) ?
C10 C9 H9 . 119(2) ?
C8 C9 H9 . 121(2) ?
C11 C10 C9 . 120.2(3) ?
C11 C10 H10 . 122.9(19) ?
C9 C10 H10 . 116.9(19) ?
C10 C11 C12 . 119.7(3) ?
C10 C11 H11 . 120(2) ?
C12 C11 H11 . 121(2) ?
C11 C12 C7 . 121.9(3) ?
C11 C12 H12 . 117.6(19) ?
C7 C12 H12 . 120.5(19) ?
C14 C13 Si1 . 115.6(2) yes
C14 C13 H13A . 106(2) ?
Si1 C13 H13A . 105(2) ?
C14 C13 H13B . 105(2) ?
Si1 C13 H13B . 112(2) ?
H13A C13 H13B . 113(3) ?
C13 C14 H14A . 109(2) ?
C13 C14 H14B . 113(2) ?
H14A C14 H14B . 104(3) ?
C13 C14 H14C . 112(2) ?
H14A C14 H14C . 112(3) ?
H14B C14 H14C . 107(3) ?

loop_
_geom_bond_atom_site_label_1
_geom_bond_atom_site_label_2
_geom_bond_site_symmetry_2
_geom_bond_distance
_geom_bond_publ_flag
Si1 O1 . 1.6181(7) yes
Si1 C13 . 1.857(3) yes
Si1 C1 . 1.867(3) yes
Si1 C7 . 1.870(3) yes
O1 Si1 3_766 1.6181(7) ?
C1 C2 . 1.394(4) ?
C1 C6 . 1.399(4) ?
C2 C3 . 1.380(4) ?
C2 H1 . 0.98(3) ?
C3 C4 . 1.374(5) ?
C3 H2 . 0.91(3) ?
C4 C5 . 1.377(4) ?
C4 H3 . 1.01(4) ?
C5 C6 . 1.390(4) ?
C5 H4 . 1.01(4) ?
C6 H5 . 0.95(3) ?
C7 C8 . 1.390(4) ?
C7 C12 . 1.405(4) ?
C8 C9 . 1.385(4) ?
C8 H8 . 0.89(3) ?
C9 C10 . 1.374(5) ?
C9 H9 . 0.91(4) ?
C10 C11 . 1.372(5) ?
C10 H10 . 0.93(3) ?
C11 C12 . 1.379(4) ?
C11 H11 . 0.91(3) ?
C12 H12 . 0.91(3) ?
C13 C14 . 1.524(5) ?
C13 H13A . 1.05(4) ?
C13 H13B . 0.94(4) ?
C14 H14A . 0.99(4) ?
C14 H14B . 0.97(4) ?
C14 H14C . 0.95(4) ?
